data_7062177
loop_
_publ_author_name
'Wang, Yi-Han'
'Qin, Yu'
'Tang, Shen'
'Teng, Qing-Hu'
'Zhu, Meng-Meng'
'Peng, Song'
'Wang, Kai'
'Liang, Fu-Pei'

_publ_section_title
;
 Asymmetric {Dy4} metallogrid and double-layered {Dy8} cage clusters from
 carboxylic decorated o-vanillin Schiff bases: syntheses, topological
 variation, and single molecule magnet behaviors
;
_journal_issue 4
_journal_name_full 'New Journal of Chemistry'
_journal_page_first 2052
_journal_page_last 2059
_journal_paper_doi 10.1039/D2NJ04701B
_journal_volume 47
_journal_year 2023
_chemical_formula_moiety 'C134 H100 Cl10 Dy8 N10 O44'
_chemical_formula_sum 'C134 H100 Cl10 Dy8 N10 O44'
_chemical_formula_weight 4208.73
_space_group_crystal_system triclinic
_space_group_IT_number 2
_space_group_name_Hall '-P 1'
_space_group_name_H-M_alt 'P -1'
_atom_sites_solution_hydrogens mixed
_atom_sites_solution_primary iterative
_audit_creation_date 2022-09-22
_audit_creation_method
;
Olex2 1.5
(compiled 2022.04.07 svn.rca3783a0 for OlexSys, GUI svn.r6498)
;
_audit_update_record
;
2022-09-23 deposited with the CCDC.	2022-12-22 downloaded from the CCDC.
;
_cell_angle_alpha 67.554(3)
_cell_angle_beta 89.584(3)
_cell_angle_gamma 74.827(3)
_cell_formula_units_Z 1
_cell_length_a 15.3953(5)
_cell_length_b 16.5545(5)
_cell_length_c 17.4986(6)
_cell_measurement_reflns_used 8744
_cell_measurement_temperature 293(2)
_cell_measurement_theta_max 28.5640
_cell_measurement_theta_min 3.7250
_cell_volume 3956.6(3)
_computing_cell_refinement
;
CrysAlisPro, Agilent Technologies,
Version 1.171.37.35 (release 13-08-2014 CrysAlis171 .NET)
(compiled Aug 13 2014,18:06:01)
;
_computing_data_collection
;
CrysAlisPro, Agilent Technologies,
Version 1.171.37.35 (release 13-08-2014 CrysAlis171 .NET)
(compiled Aug 13 2014,18:06:01)
;
_computing_data_reduction
;
CrysAlisPro, Agilent Technologies,
Version 1.171.37.35 (release 13-08-2014 CrysAlis171 .NET)
(compiled Aug 13 2014,18:06:01)
;
_computing_molecular_graphics 'Olex2 1.5 (Dolomanov et al., 2009)'
_computing_publication_material 'Olex2 1.5 (Dolomanov et al., 2009)'
_computing_structure_refinement 'SHELXL 2018/3 (Sheldrick, 2015)'
_computing_structure_solution 'olex2.solve 1.5 (Bourhis et al., 2015)'
_diffrn_ambient_temperature 293(2)
_diffrn_detector 'CCD plate'
_diffrn_detector_area_resol_mean 16.0233
_diffrn_detector_type Eos
_diffrn_measured_fraction_theta_full 0.996
_diffrn_measured_fraction_theta_max 0.996
_diffrn_measurement_details
;
#__ type_ start__ end____ width___ exp.time_
  1 omega    4.00   80.00   1.0000   17.5000
omega____ theta____ kappa____ phi______ frames
    -       18.6266   57.0000   90.0000 76

#__ type_ start__ end____ width___ exp.time_
  2 omega  -22.00   89.00   1.0000   17.5000
omega____ theta____ kappa____ phi______ frames
    -       18.6266   19.0000   30.0000 111

#__ type_ start__ end____ width___ exp.time_
  3 omega   24.00   61.00   1.0000   17.5000
omega____ theta____ kappa____ phi______ frames
    -       18.6266  -99.0000  -30.0000 37

#__ type_ start__ end____ width___ exp.time_
  4 omega  -45.00   38.00   1.0000   17.5000
omega____ theta____ kappa____ phi______ frames
    -       18.6266  -57.0000 -150.0000 83

#__ type_ start__ end____ width___ exp.time_
  5 omega  -11.00   34.00   1.0000   17.5000
omega____ theta____ kappa____ phi______ frames
    -       18.6266   77.0000 -180.0000 45

#__ type_ start__ end____ width___ exp.time_
  6 omega  -32.00   -7.00   1.0000   17.5000
omega____ theta____ kappa____ phi______ frames
    -      -18.7048  -38.0000 -150.0000 25

#__ type_ start__ end____ width___ exp.time_
  7 omega  -32.00   11.00   1.0000   17.5000
omega____ theta____ kappa____ phi______ frames
    -      -18.7048  -77.0000  120.0000 43
;
_diffrn_measurement_device 'four-circle diffractometer'
_diffrn_measurement_device_type 'SuperNova, Single source at offset, Eos'
_diffrn_measurement_method '\w scans'
_diffrn_orient_matrix_UB_11 0.0118137000
_diffrn_orient_matrix_UB_12 -0.0208012000
_diffrn_orient_matrix_UB_13 0.0436344000
_diffrn_orient_matrix_UB_21 0.0464350000
_diffrn_orient_matrix_UB_22 -0.0112350000
_diffrn_orient_matrix_UB_23 -0.0063633000
_diffrn_orient_matrix_UB_31 0.0028021000
_diffrn_orient_matrix_UB_32 0.0421104000
_diffrn_orient_matrix_UB_33 -0.0000505000
_diffrn_radiation_monochromator mirror
_diffrn_radiation_probe x-ray
_diffrn_radiation_type MoK\a
_diffrn_radiation_wavelength 0.71073
_diffrn_reflns_av_R_equivalents 0.0390
_diffrn_reflns_av_unetI/netI 0.0652
_diffrn_reflns_Laue_measured_fraction_full 0.996
_diffrn_reflns_Laue_measured_fraction_max 0.996
_diffrn_reflns_limit_h_max 18
_diffrn_reflns_limit_h_min -18
_diffrn_reflns_limit_k_max 19
_diffrn_reflns_limit_k_min -19
_diffrn_reflns_limit_l_max 20
_diffrn_reflns_limit_l_min -20
_diffrn_reflns_number 28554
_diffrn_reflns_point_group_measured_fraction_full 0.996
_diffrn_reflns_point_group_measured_fraction_max 0.996
_diffrn_reflns_theta_full 25.000
_diffrn_reflns_theta_max 25.000
_diffrn_reflns_theta_min 3.318
_diffrn_source 'SuperNova (Mo) X-ray Source'
_exptl_absorpt_coefficient_mu 3.973
_exptl_absorpt_correction_T_max 1.00000
_exptl_absorpt_correction_T_min 0.49557
_exptl_absorpt_correction_type multi-scan
_exptl_absorpt_process_details
;
CrysAlisPro, Agilent Technologies,
Version 1.171.37.35 (release 13-08-2014 CrysAlis171 .NET)
(compiled Aug 13 2014,18:06:01)
Empirical absorption correction using spherical harmonics,
 implemented in SCALE3 ABSPACK scaling algorithm.
;
_exptl_crystal_colour yellow
_exptl_crystal_colour_primary yellow
_exptl_crystal_density_diffrn 1.766
_exptl_crystal_description block
_exptl_crystal_F_000 2024
_exptl_crystal_size_max 0.08
_exptl_crystal_size_mid 0.06
_exptl_crystal_size_min 0.06
_refine_diff_density_max 2.544
_refine_diff_density_min -2.032
_refine_diff_density_rms 0.164
_refine_ls_extinction_method none
_refine_ls_goodness_of_fit_ref 1.122
_refine_ls_hydrogen_treatment constr
_refine_ls_matrix_type full
_refine_ls_number_parameters 913
_refine_ls_number_reflns 13900
_refine_ls_number_restraints 1854
_refine_ls_restrained_S_all 1.151
_refine_ls_R_factor_all 0.0835
_refine_ls_R_factor_gt 0.0548
_refine_ls_shift/su_max 0.002
_refine_ls_shift/su_mean 0.000
_refine_ls_structure_factor_coef Fsqd
_refine_ls_weighting_details 'w=1/[\s^2^(Fo^2^)+(0.0813P)^2^] where P=(Fo^2^+2Fc^2^)/3'
_refine_ls_weighting_scheme calc
_refine_ls_wR_factor_gt 0.1486
_refine_ls_wR_factor_ref 0.1653
_reflns_Friedel_coverage 0.000
_reflns_number_gt 9960
_reflns_number_total 13900
_reflns_threshold_expression 'I > 2\s(I)'
_cod_data_source_file d2nj04701b2.cif
_cod_data_source_block f-dy-04_sq
_cod_depositor_comments 'Adding full bibliography for 7062176--7062177.cif.'
_cod_original_cell_volume 3956.7(3)
_cod_database_code 7062177
_shelx_shelxl_version_number 2018/3
_chemical_oxdiff_formula 'C1 H1 O1 N1 Cl1 Dy1'
_shelx_space_group_comment
;
The symmetry employed for this shelxl refinement is uniquely defined
by the following loop, which should always be used as a source of
symmetry information in preference to the above space-group names.
They are only intended as comments.
;
_shelx_estimated_absorpt_t_max 0.796
_shelx_estimated_absorpt_t_min 0.742
_olex2_refinement_description
;
1. Rigid bond restraints
 C10, C11, C11, C12, C49, C50
 with sigma for 1-2 distances of 0.01 and sigma for 1-3 distances of 0.02
 O15, C53, O16, C54, C55, C56, C57, C58, C59, Cl5, N5
 with sigma for 1-2 distances of 0.005 and sigma for 1-3 distances of 0.001
2. Uiso/Uaniso restraints and constraints
C1 \\sim C2 \\sim C3 \\sim C4 \\sim C5 \\sim C6 \\sim C7 \\sim C8 \\sim C9
\\sim C10 \\sim C11 \\sim C12 \\sim C13 \\sim C14 \\sim C15 \\sim C16 \\sim C17
\\sim C18 \\sim C19 \\sim C20 \\sim C21 \\sim C22 \\sim C23 \\sim C24 \\sim C25
\\sim C26 \\sim C27 \\sim C28 \\sim C29 \\sim C30 \\sim C31 \\sim C32 \\sim C33
\\sim C34 \\sim C35 \\sim C36 \\sim C37 \\sim C38 \\sim C39 \\sim C40 \\sim C41
\\sim C42 \\sim C43 \\sim C44 \\sim C45 \\sim C46 \\sim C47 \\sim C48 \\sim C49
\\sim C50 \\sim C51 \\sim C52 \\sim C53 \\sim C55 \\sim C54 \\sim C59 \\sim C58
\\sim C57 \\sim C56 \\sim C60 \\sim C61 \\sim C62 \\sim C63 \\sim C64 \\sim C65
\\sim C66 \\sim C67: within 3.8A with sigma of 0.01 and sigma for terminal
atoms of 0.02 within 3.8A
O1 \\sim O2 \\sim O3 \\sim O4 \\sim O5 \\sim O6 \\sim O7 \\sim O8 \\sim O9
\\sim O10 \\sim O11 \\sim O12 \\sim O13 \\sim O14 \\sim O15 \\sim O16 \\sim O17
\\sim O18 \\sim O19 \\sim O20 \\sim O21 \\sim O22: within 3.8A with sigma of
0.01 and sigma for terminal atoms of 0.02 within 3.8A
O15 \\sim C53 \\sim O16 \\sim C54 \\sim C55 \\sim C56 \\sim C57 \\sim C58 \\sim
C59 \\sim Cl5 \\sim N5: within 0A with sigma of 0.01 and sigma for terminal
atoms of 0.02 within 0A
Uanis(C53) \\sim Ueq, Uanis(C54) \\sim Ueq, Uanis(C55) \\sim Ueq, Uanis(C56)
\\sim Ueq, Uanis(C57) \\sim Ueq, Uanis(C59) \\sim Ueq, Uanis(N5) \\sim Ueq,
Uanis(Cl5) \\sim Ueq, Uanis(C45) \\sim Ueq, Uanis(C58) \\sim Ueq: with sigma of
0.01 and sigma for terminal atoms of 0.02
Uanis(Dy3) = Uanis(O15)
3.a Riding coordinates:
 C15(H15A,H15B,H15C)
3.b Ternary CH refined with riding coordinates:
 O20(H20), O21(H21), O22(H22)
3.c Aromatic/amide H refined with riding coordinates:
 C3(H3), C5(H5), C6(H6), C8(H8), C10(H10), C11(H11), C12(H12), C18(H18),
 C20(H20A), C21(H21A), C23(H23), C25(H25), C26(H26), C27(H27), C33(H33),
 C35(H35), C36(H36), C38(H38), C40(H40), C41(H41), C42(H42), C49(H49), C50(H50),
  C52(H52), C59(H59), C57(H57), C56(H56), C60(H60), C62(H62), C63(H63), C64(H64)
3.d Fitted hexagon refined as free rotating group:
 C55(C54,C59,C58,C57,C56)
3.e X=CH2 refined with riding coordinates:
 N4(H4A,H4B), N5(H5A,H5B)
3.f Idealised Me refined as rotating group:
 C30(H30A,H30B,H30C), C45(H45A,H45B,H45C), C67(H67A,H67B,H67C)
;
_olex2_submission_special_instructions 'No special instructions were received'

loop_
_space_group_symop_operation_xyz
'x, y, z'
'-x, -y, -z'

loop_
_atom_site_label
_atom_site_type_symbol
_atom_site_fract_x
_atom_site_fract_y
_atom_site_fract_z
_atom_site_U_iso_or_equiv
_atom_site_adp_type
_atom_site_occupancy
_atom_site_site_symmetry_order
_atom_site_calc_flag
_atom_site_refinement_flags_posn
_atom_site_refinement_flags_adp
_atom_site_refinement_flags_occupancy
_atom_site_disorder_assembly
_atom_site_disorder_group
Dy1 Dy 1.05045(3) 0.76049(3) 0.45756(3) 0.04761(15) Uani 1 1 d . . . . .
Dy2 Dy 0.99453(3) 1.01808(3) 0.32333(2) 0.04048(14) Uani 1 1 d . . . . .
Dy3 Dy 0.77703(3) 1.17350(3) 0.27571(3) 0.04888(15) Uani 1 1 d . . . . .
Dy4 Dy 0.81575(3) 0.94683(3) 0.42853(3) 0.04251(14) Uani 1 1 d . . . . .
Cl1 Cl 0.8300(4) 0.8775(4) 0.0283(2) 0.1493(18) Uani 1 1 d . . . . .
Cl2 Cl 1.4986(3) 0.4435(3) 0.6883(4) 0.157(2) Uani 1 1 d . . . . .
Cl3 Cl 1.4623(2) 0.7800(3) 0.3549(3) 0.1177(14) Uani 1 1 d . . . . .
Cl4 Cl 0.7117(3) 0.7320(4) 0.8529(3) 0.163(2) Uani 1 1 d . . . . .
Cl5 Cl 0.4668(9) 1.4366(8) -0.0407(9) 0.446(8) Uani 1 1 d . U . . .
O1 O 0.7682(5) 0.8720(5) 0.3273(4) 0.0634(16) Uani 1 1 d . U . . .
O2 O 0.8983(4) 0.8146(4) 0.3999(4) 0.0521(13) Uani 1 1 d . U . . .
O3 O 1.0992(5) 0.6129(4) 0.5391(5) 0.0705(18) Uani 1 1 d . U . . .
O4 O 1.1975(7) 0.4754(5) 0.6674(7) 0.111(3) Uani 1 1 d . U . . .
O5 O 1.2546(5) 0.7411(4) 0.6446(4) 0.070(2) Uani 1 1 d . U . . .
O6 O 1.1576(4) 0.7845(4) 0.5337(4) 0.0530(14) Uani 1 1 d . U . . .
O7 O 1.0706(4) 0.8721(4) 0.3313(4) 0.0490(13) Uani 1 1 d . U . . .
O8 O 0.9924(4) 0.9932(4) 0.1864(4) 0.0550(15) Uani 1 1 d . U . . .
O9 O 1.2383(4) 0.9900(4) 0.4757(4) 0.0464(14) Uani 1 1 d . U . . .
O10 O 1.1020(4) 1.0234(4) 0.4106(3) 0.0434(12) Uani 1 1 d . U . . .
O11 O 0.9283(4) 1.1683(4) 0.2388(4) 0.0525(14) Uani 1 1 d . U . . .
O12 O 0.8027(5) 1.3214(5) 0.1812(5) 0.077(2) Uani 1 1 d . U . . .
O13 O 0.9734(5) 0.7373(4) 0.5760(4) 0.0631(16) Uani 1 1 d . U . . .
O14 O 0.8321(5) 0.8244(4) 0.5572(4) 0.0576(15) Uani 1 1 d . U . . .
O15 O 0.7422(4) 1.1828(4) 0.1476(4) 0.04888(15) Uani 1 1 d . U . . .
O16 O 0.7388(7) 1.0578(6) 0.1299(6) 0.107(2) Uani 1 1 d . U . . .
O17 O 0.6201(5) 1.2616(5) 0.2410(5) 0.0736(19) Uani 1 1 d . U . . .
O18 O 0.6928(4) 1.0774(4) 0.3522(4) 0.0530(14) Uani 1 1 d . U . . .
O19 O 0.6581(4) 0.9255(4) 0.4461(4) 0.0575(15) Uani 1 1 d . U . . .
O20 O 0.9769(4) 0.9085(3) 0.4490(3) 0.0419(12) Uani 1 1 d . U . . .
H20 H 0.997216 0.918926 0.496523 0.050 Uiso 1 1 calc R U . . .
O21 O 0.8507(4) 1.0185(4) 0.2908(3) 0.0442(12) Uani 1 1 d . U . . .
H21 H 0.838506 0.997456 0.247723 0.053 Uiso 1 1 calc R U . . .
O22 O 0.8742(4) 1.0808(3) 0.3924(3) 0.0404(12) Uani 1 1 d . U . . .
H22 H 0.886900 1.102933 0.434577 0.049 Uiso 1 1 calc R U . . .
N1 N 1.0222(6) 0.6771(5) 0.3689(6) 0.062(2) Uani 1 1 d . . . . .
N2 N 1.2098(5) 0.7073(5) 0.4213(6) 0.060(2) Uani 1 1 d . . . . .
N3 N 1.1152(5) 1.0753(5) 0.2417(5) 0.054(2) Uani 1 1 d . . . . .
N4 N 1.0196(9) 0.5746(7) 0.7007(7) 0.119(4) Uani 1 1 d . . . . .
H4A H 1.053607 0.521138 0.730543 0.142 Uiso 1 1 calc R U . . .
H4B H 1.032702 0.604189 0.651860 0.142 Uiso 1 1 calc R U . . .
N5 N 0.6397(13) 1.0612(11) 0.0000(11) 0.203(7) Uani 1 1 d . U . . .
H5A H 0.685371 1.023531 0.034759 0.243 Uiso 1 1 calc R U . . .
H5B H 0.612118 1.043343 -0.030396 0.243 Uiso 1 1 calc R U . . .
C1 C 0.8480(8) 0.8283(7) 0.3362(7) 0.058(2) Uani 1 1 d . U . . .
C2 C 0.8911(8) 0.7952(7) 0.2741(7) 0.0667(18) Uani 1 1 d . U . . .
C3 C 0.8473(8) 0.8401(8) 0.1916(7) 0.071(2) Uani 1 1 d . U . . .
H3 H 0.792339 0.884771 0.180430 0.086 Uiso 1 1 calc R U . . .
C4 C 0.8858(9) 0.8181(8) 0.1272(7) 0.076(2) Uani 1 1 d . U . . .
C5 C 0.9645(8) 0.7508(8) 0.1421(8) 0.080(2) Uani 1 1 d . U . . .
H5 H 0.988864 0.736028 0.098805 0.096 Uiso 1 1 calc R U . . .
C6 C 1.0085(8) 0.7041(8) 0.2225(7) 0.0763(19) Uani 1 1 d . U . . .
H6 H 1.061779 0.657455 0.233149 0.092 Uiso 1 1 calc R U . . .
C7 C 0.9727(8) 0.7274(7) 0.2863(7) 0.0683(18) Uani 1 1 d . U . . .
C8 C 1.0486(8) 0.5910(7) 0.3892(8) 0.076(2) Uani 1 1 d . U . . .
H8 H 1.030349 0.570394 0.351171 0.091 Uiso 1 1 calc R U . . .
C9 C 1.1025(8) 0.5222(7) 0.4626(8) 0.075(2) Uani 1 1 d . U . . .
C10 C 1.1300(8) 0.4334(7) 0.4609(9) 0.087(2) Uani 1 1 d . U . . .
H10 H 1.111932 0.423255 0.415565 0.105 Uiso 1 1 calc R U . . .
C11 C 1.1833(9) 0.3643(8) 0.5276(9) 0.090(2) Uani 1 1 d . U . . .
H11 H 1.202588 0.307315 0.525038 0.108 Uiso 1 1 calc R U . . .
C12 C 1.2101(9) 0.3714(8) 0.5966(9) 0.090(2) Uani 1 1 d . U . . .
H12 H 1.247100 0.321793 0.640249 0.108 Uiso 1 1 calc R U . . .
C13 C 1.1791(9) 0.4593(8) 0.5999(9) 0.082(2) Uani 1 1 d . U . . .
C14 C 1.1251(8) 0.5347(7) 0.5328(8) 0.075(2) Uani 1 1 d . U . . .
C15 C 1.2525(11) 0.3998(9) 0.7360(10) 0.129(5) Uani 1 1 d . U . . .
H15A H 1.302056 0.364139 0.718605 0.193 Uiso 1 1 d R U . . .
H15B H 1.216026 0.362079 0.767055 0.193 Uiso 1 1 d R U . . .
H15C H 1.275656 0.424529 0.770345 0.193 Uiso 1 1 d R U . . .
C16 C 1.2288(7) 0.7326(7) 0.5792(7) 0.066(2) Uani 1 1 d . U . . .
C17 C 1.2891(8) 0.6572(7) 0.5592(8) 0.071(2) Uani 1 1 d . U . . .
C18 C 1.3606(8) 0.5952(7) 0.6190(8) 0.079(2) Uani 1 1 d . U . . .
H18 H 1.372810 0.605905 0.665645 0.095 Uiso 1 1 calc R U . . .
C19 C 1.4122(8) 0.5202(8) 0.6103(9) 0.088(2) Uani 1 1 d . U . . .
C20 C 1.3954(8) 0.5019(8) 0.5428(8) 0.085(2) Uani 1 1 d . U . . .
H20A H 1.428189 0.448198 0.538556 0.102 Uiso 1 1 calc R U . . .
C21 C 1.3282(8) 0.5655(7) 0.4808(8) 0.078(2) Uani 1 1 d . U . . .
H21A H 1.318440 0.554088 0.434009 0.094 Uiso 1 1 calc R U . . .
C22 C 1.2762(8) 0.6432(7) 0.4849(8) 0.0730(19) Uani 1 1 d . U . . .
C23 C 1.2330(8) 0.7243(7) 0.3467(8) 0.0696(18) Uani 1 1 d . U . . .
H23 H 1.290275 0.691051 0.342231 0.083 Uiso 1 1 calc R U . . .
C24 C 1.1806(8) 0.7883(7) 0.2703(7) 0.0675(17) Uani 1 1 d . U . . .
C25 C 1.2119(8) 0.7819(8) 0.1948(7) 0.076(2) Uani 1 1 d . U . . .
H25 H 1.262951 0.735693 0.197299 0.092 Uiso 1 1 calc R U . . .
C26 C 1.1669(8) 0.8439(8) 0.1180(8) 0.080(2) Uani 1 1 d . U . . .
H26 H 1.186192 0.837445 0.069699 0.096 Uiso 1 1 calc R U . . .
C27 C 1.0951(8) 0.9137(8) 0.1134(7) 0.075(2) Uani 1 1 d . U . . .
H27 H 1.065971 0.956615 0.062008 0.090 Uiso 1 1 calc R U . . .
C28 C 1.0654(8) 0.9205(7) 0.1859(7) 0.0672(17) Uani 1 1 d . U . . .
C29 C 1.1056(7) 0.8583(7) 0.2633(7) 0.0630(16) Uani 1 1 d . U . . .
C30 C 0.9445(8) 1.0579(8) 0.1097(6) 0.078(3) Uani 1 1 d . U . . .
H30A H 0.900859 1.105739 0.118931 0.117 Uiso 1 1 calc R U . . .
H30B H 0.914076 1.028917 0.084818 0.117 Uiso 1 1 calc R U . . .
H30C H 0.986166 1.083120 0.073322 0.117 Uiso 1 1 calc R U . . .
C31 C 1.1880(6) 0.9959(6) 0.4166(6) 0.0447(18) Uani 1 1 d . U . . .
C32 C 1.2346(7) 0.9673(6) 0.3521(6) 0.0533(17) Uani 1 1 d . U . . .
C33 C 1.3157(7) 0.8980(6) 0.3785(7) 0.0597(19) Uani 1 1 d . U . . .
H33 H 1.338921 0.870361 0.434173 0.072 Uiso 1 1 calc R U . . .
C34 C 1.3614(7) 0.8713(7) 0.3187(7) 0.0670(19) Uani 1 1 d . U . . .
C35 C 1.3331(8) 0.9134(7) 0.2352(7) 0.069(2) Uani 1 1 d . U . . .
H35 H 1.366929 0.896317 0.196845 0.083 Uiso 1 1 calc R U . . .
C36 C 1.2534(7) 0.9814(7) 0.2104(7) 0.0660(17) Uani 1 1 d . U . . .
H36 H 1.232354 1.010472 0.154188 0.079 Uiso 1 1 calc R U . . .
C37 C 1.2036(7) 1.0076(7) 0.2671(6) 0.0576(16) Uani 1 1 d . U . . .
C38 C 1.1090(8) 1.1500(7) 0.1772(7) 0.067(2) Uani 1 1 d . U . . .
H38 H 1.162113 1.155720 0.152754 0.081 Uiso 1 1 calc R U . . .
C39 C 1.0304(8) 1.2238(7) 0.1397(7) 0.068(2) Uani 1 1 d . U . . .
C40 C 1.0414(8) 1.2964(7) 0.0677(7) 0.080(2) Uani 1 1 d . U . . .
H40 H 1.095773 1.291169 0.044025 0.096 Uiso 1 1 calc R U . . .
C41 C 0.9714(9) 1.3744(8) 0.0332(7) 0.087(3) Uani 1 1 d . U . . .
H41 H 0.978960 1.420633 -0.015105 0.105 Uiso 1 1 calc R U . . .
C42 C 0.8894(9) 1.3874(8) 0.0675(7) 0.087(3) Uani 1 1 d . U . . .
H42 H 0.843968 1.441941 0.043820 0.105 Uiso 1 1 calc R U . . .
C43 C 0.8776(8) 1.3173(8) 0.1372(7) 0.078(2) Uani 1 1 d . U . . .
C44 C 0.9484(8) 1.2354(7) 0.1740(6) 0.061(2) Uani 1 1 d . U . . .
C45 C 0.7353(10) 1.4068(9) 0.1625(10) 0.124(5) Uani 1 1 d . U . . .
H45A H 0.692696 1.417554 0.117410 0.186 Uiso 1 1 calc R U . . .
H45B H 0.763914 1.454959 0.146828 0.186 Uiso 1 1 calc R U . . .
H45C H 0.704195 1.404799 0.210615 0.186 Uiso 1 1 calc R U . . .
C46 C 0.8984(9) 0.7580(8) 0.6007(7) 0.073(2) Uani 1 1 d . U . . .
C47 C 0.8870(9) 0.7010(8) 0.6860(7) 0.080(2) Uani 1 1 d . U . . .
C48 C 0.9440(10) 0.6131(9) 0.7311(8) 0.089(3) Uani 1 1 d . U . . .
C49 C 0.9301(10) 0.5595(10) 0.8096(8) 0.104(3) Uani 1 1 d . U . . .
H49 H 0.968201 0.501306 0.838423 0.125 Uiso 1 1 calc R U . . .
C50 C 0.8589(10) 0.5952(10) 0.8427(9) 0.110(3) Uani 1 1 d . U . . .
H50 H 0.847770 0.559366 0.895381 0.132 Uiso 1 1 calc R U . . .
C51 C 0.7998(9) 0.6838(9) 0.8026(8) 0.095(3) Uani 1 1 d . U . . .
C52 C 0.8147(9) 0.7363(9) 0.7227(8) 0.086(3) Uani 1 1 d . U . . .
H52 H 0.776482 0.794543 0.694018 0.103 Uiso 1 1 calc R U . . .
C53 C 0.7121(13) 1.1411(13) 0.1114(11) 0.138(3) Uani 1 1 d . U . . .
C55 C 0.6124(9) 1.1446(7) -0.0064(8) 0.159(3) Uani 1 1 d G U . . .
C54 C 0.6486(8) 1.1848(9) 0.0375(7) 0.154(3) Uani 1 1 d G U . . .
C59 C 0.6121(9) 1.2767(9) 0.0207(8) 0.165(3) Uani 1 1 d G U . . .
H59 H 0.636241 1.303615 0.050094 0.199 Uiso 1 1 calc R U . . .
C58 C 0.5394(10) 1.3285(7) -0.0399(9) 0.171(3) Uani 1 1 d G U . . .
C57 C 0.5033(8) 1.2883(9) -0.0838(7) 0.185(3) Uani 1 1 d G U . . .
H57 H 0.454654 1.322881 -0.124334 0.222 Uiso 1 1 calc R U . . .
C56 C 0.5398(9) 1.1963(9) -0.0670(7) 0.166(3) Uani 1 1 d G U . . .
H56 H 0.515575 1.169430 -0.096360 0.199 Uiso 1 1 calc R U . . .
C60 C 0.5474(8) 1.2434(8) 0.2618(8) 0.084(3) Uani 1 1 d . U . . .
H60 H 0.495142 1.291847 0.241434 0.101 Uiso 1 1 calc R U . . .
C61 C 0.5347(7) 1.1566(8) 0.3133(8) 0.076(2) Uani 1 1 d . U . . .
C62 C 0.4471(8) 1.1531(8) 0.3221(8) 0.089(3) Uani 1 1 d . U . . .
H62 H 0.400465 1.205433 0.293574 0.107 Uiso 1 1 calc R U . . .
C63 C 0.4255(8) 1.0751(8) 0.3714(8) 0.089(3) Uani 1 1 d . U . . .
H63 H 0.365588 1.074823 0.378201 0.107 Uiso 1 1 calc R U . . .
C64 C 0.4975(7) 0.9951(8) 0.4114(8) 0.081(3) Uani 1 1 d . U . . .
H64 H 0.484552 0.940634 0.442335 0.097 Uiso 1 1 calc R U . . .
C65 C 0.5861(7) 0.9966(8) 0.4054(8) 0.071(2) Uani 1 1 d . U . . .
C66 C 0.6075(7) 1.0793(8) 0.3571(8) 0.072(2) Uani 1 1 d . U . . .
C67 C 0.6417(8) 0.8370(7) 0.4818(8) 0.077(3) Uani 1 1 d . U . . .
H67A H 0.618625 0.823579 0.438565 0.115 Uiso 1 1 calc R U . . .
H67B H 0.598254 0.837111 0.521465 0.115 Uiso 1 1 calc R U . . .
H67C H 0.697276 0.791510 0.509137 0.115 Uiso 1 1 calc R U . . .

loop_
_atom_site_aniso_label
_atom_site_aniso_U_11
_atom_site_aniso_U_22
_atom_site_aniso_U_33
_atom_site_aniso_U_23
_atom_site_aniso_U_13
_atom_site_aniso_U_12
Dy1 0.0548(3) 0.0386(2) 0.0513(3) -0.0219(2) -0.0011(2) -0.0094(2)
Dy2 0.0485(3) 0.0425(2) 0.0297(2) -0.01354(19) 0.00133(18) -0.0125(2)
Dy3 0.0512(3) 0.0464(3) 0.0391(3) -0.0100(2) -0.0069(2) -0.0075(2)
Dy4 0.0460(3) 0.0436(3) 0.0364(3) -0.0146(2) 0.00175(19) -0.0118(2)
Cl1 0.195(5) 0.190(5) 0.063(2) -0.067(3) -0.009(3) -0.028(4)
Cl2 0.122(3) 0.103(3) 0.194(5) -0.061(3) -0.059(3) 0.057(2)
Cl3 0.080(2) 0.117(3) 0.166(4) -0.088(3) 0.017(2) 0.007(2)
Cl4 0.111(3) 0.267(6) 0.090(3) -0.052(4) 0.038(3) -0.048(4)
Cl5 0.449(13) 0.315(9) 0.504(15) -0.262(9) -0.159(11) 0.167(8)
O1 0.061(3) 0.073(3) 0.058(3) -0.030(3) 0.000(3) -0.014(3)
O2 0.059(3) 0.050(3) 0.054(3) -0.028(2) 0.003(3) -0.015(2)
O3 0.083(4) 0.035(3) 0.082(4) -0.022(3) -0.016(4) 0.001(3)
O4 0.121(6) 0.053(4) 0.117(7) -0.009(5) -0.036(5) 0.007(4)
O5 0.081(5) 0.048(4) 0.064(4) -0.024(3) -0.024(4) 0.014(3)
O6 0.058(3) 0.045(3) 0.054(3) -0.025(2) -0.011(2) -0.002(2)
O7 0.057(3) 0.051(3) 0.043(3) -0.027(2) 0.004(2) -0.010(2)
O8 0.061(3) 0.066(3) 0.038(3) -0.025(3) 0.003(3) -0.011(3)
O9 0.049(3) 0.055(3) 0.038(3) -0.021(3) -0.002(3) -0.014(3)
O10 0.052(3) 0.047(3) 0.034(3) -0.019(2) 0.007(2) -0.013(2)
O11 0.058(3) 0.049(3) 0.042(3) -0.011(2) 0.004(2) -0.010(2)
O12 0.069(4) 0.056(3) 0.079(4) -0.004(3) -0.003(3) -0.005(3)
O13 0.066(3) 0.047(3) 0.060(3) -0.009(3) 0.000(3) -0.009(3)
O14 0.062(3) 0.052(3) 0.054(3) -0.015(3) 0.003(3) -0.017(3)
O15 0.0512(3) 0.0464(3) 0.0391(3) -0.0100(2) -0.0069(2) -0.0075(2)
O16 0.140(6) 0.114(3) 0.111(5) -0.078(4) 0.003(4) -0.054(4)
O17 0.064(4) 0.067(4) 0.070(4) -0.013(3) -0.011(3) -0.007(3)
O18 0.049(3) 0.062(3) 0.045(3) -0.019(2) 0.001(2) -0.013(2)
O19 0.055(3) 0.060(3) 0.059(4) -0.023(3) 0.004(3) -0.020(3)
O20 0.049(3) 0.039(2) 0.039(3) -0.018(2) -0.001(2) -0.011(2)
O21 0.053(3) 0.048(2) 0.039(2) -0.021(2) 0.003(2) -0.019(2)
O22 0.054(3) 0.040(2) 0.031(3) -0.018(2) -0.002(2) -0.013(2)
N1 0.065(6) 0.055(5) 0.080(7) -0.041(5) 0.012(5) -0.019(4)
N2 0.056(5) 0.052(5) 0.079(7) -0.036(5) -0.005(5) -0.012(4)
N3 0.053(5) 0.067(5) 0.041(5) -0.022(4) 0.005(4) -0.017(4)
N4 0.146(11) 0.069(7) 0.077(8) 0.015(6) 0.003(8) 0.006(7)
N5 0.239(14) 0.182(7) 0.202(14) -0.112(9) -0.064(11) -0.026(7)
C1 0.070(4) 0.066(4) 0.058(4) -0.043(3) 0.012(4) -0.026(4)
C2 0.077(4) 0.075(3) 0.068(3) -0.047(3) 0.012(3) -0.025(3)
C3 0.078(4) 0.083(4) 0.069(4) -0.047(3) 0.010(4) -0.023(4)
C4 0.086(4) 0.087(4) 0.068(4) -0.045(3) 0.009(4) -0.022(4)
C5 0.086(4) 0.089(4) 0.074(4) -0.048(3) 0.011(4) -0.016(3)
C6 0.083(3) 0.082(3) 0.075(3) -0.050(3) 0.010(3) -0.015(3)
C7 0.079(3) 0.075(3) 0.070(3) -0.049(3) 0.013(3) -0.021(3)
C8 0.083(4) 0.064(3) 0.095(4) -0.048(3) 0.012(3) -0.019(3)
C9 0.082(4) 0.050(3) 0.101(4) -0.041(3) 0.014(4) -0.016(3)
C10 0.093(4) 0.059(4) 0.111(5) -0.040(4) 0.013(4) -0.013(4)
C11 0.092(4) 0.059(4) 0.113(5) -0.034(4) 0.017(4) -0.012(4)
C12 0.086(5) 0.057(4) 0.116(5) -0.027(4) 0.013(4) -0.015(4)
C13 0.085(4) 0.058(3) 0.107(4) -0.037(3) 0.007(3) -0.017(3)
C14 0.075(4) 0.051(3) 0.105(4) -0.036(3) 0.010(3) -0.018(3)
C15 0.126(8) 0.083(7) 0.136(9) -0.010(7) -0.016(8) -0.011(7)
C16 0.065(4) 0.056(4) 0.085(4) -0.043(4) -0.007(4) -0.004(3)
C17 0.070(4) 0.057(3) 0.090(4) -0.040(3) -0.002(3) -0.006(3)
C18 0.076(4) 0.062(4) 0.096(4) -0.038(4) -0.009(4) -0.001(4)
C19 0.080(4) 0.068(4) 0.101(4) -0.038(4) -0.007(4) 0.010(4)
C20 0.081(4) 0.064(4) 0.101(4) -0.042(4) -0.001(4) 0.007(4)
C21 0.081(4) 0.061(3) 0.094(4) -0.043(3) 0.002(3) -0.003(3)
C22 0.074(3) 0.063(3) 0.088(4) -0.044(3) 0.004(3) -0.006(3)
C23 0.072(3) 0.072(3) 0.075(3) -0.044(3) 0.012(3) -0.013(3)
C24 0.074(3) 0.077(3) 0.067(3) -0.047(3) 0.013(3) -0.019(3)
C25 0.079(3) 0.085(3) 0.073(3) -0.047(3) 0.016(3) -0.010(3)
C26 0.082(4) 0.089(3) 0.070(3) -0.044(3) 0.014(3) -0.010(3)
C27 0.080(4) 0.087(4) 0.065(4) -0.042(3) 0.011(3) -0.016(3)
C28 0.075(3) 0.079(3) 0.064(3) -0.046(3) 0.013(3) -0.021(3)
C29 0.071(3) 0.073(3) 0.064(3) -0.047(3) 0.013(3) -0.021(3)
C30 0.087(6) 0.102(6) 0.048(5) -0.038(5) 0.002(5) -0.018(5)
C31 0.053(4) 0.047(4) 0.050(4) -0.029(3) 0.017(3) -0.025(3)
C32 0.058(3) 0.062(3) 0.058(3) -0.037(3) 0.016(3) -0.027(3)
C33 0.062(4) 0.065(3) 0.066(4) -0.037(3) 0.017(3) -0.022(3)
C34 0.063(3) 0.072(3) 0.074(4) -0.037(3) 0.018(3) -0.019(3)
C35 0.069(4) 0.079(3) 0.070(3) -0.042(3) 0.019(3) -0.019(3)
C36 0.069(3) 0.080(3) 0.059(3) -0.038(3) 0.016(3) -0.021(3)
C37 0.064(3) 0.068(3) 0.056(3) -0.038(3) 0.018(3) -0.025(3)
C38 0.074(4) 0.075(4) 0.051(3) -0.020(3) 0.010(3) -0.025(3)
C39 0.077(4) 0.070(4) 0.047(4) -0.011(3) 0.009(3) -0.024(3)
C40 0.084(4) 0.079(4) 0.052(4) 0.000(4) 0.008(4) -0.022(4)
C41 0.093(4) 0.078(4) 0.058(4) 0.007(4) 0.005(4) -0.020(4)
C42 0.090(5) 0.075(4) 0.064(4) 0.004(4) 0.003(4) -0.018(4)
C43 0.081(4) 0.075(4) 0.055(4) -0.003(4) 0.002(4) -0.021(4)
C44 0.077(4) 0.064(4) 0.037(4) -0.010(3) 0.002(3) -0.028(3)
C45 0.118(8) 0.087(7) 0.115(8) -0.004(7) 0.025(7) 0.002(7)
C46 0.087(5) 0.074(5) 0.056(4) -0.019(4) 0.001(4) -0.028(4)
C47 0.088(5) 0.085(5) 0.058(4) -0.014(4) 0.001(4) -0.033(4)
C48 0.100(5) 0.087(5) 0.062(5) -0.010(4) 0.004(4) -0.025(4)
C49 0.105(5) 0.102(5) 0.071(5) -0.004(4) 0.005(4) -0.018(5)
C50 0.110(6) 0.106(5) 0.073(5) 0.002(4) 0.007(4) -0.019(5)
C51 0.099(5) 0.099(5) 0.065(5) -0.012(4) 0.004(4) -0.023(4)
C52 0.095(5) 0.091(5) 0.061(5) -0.016(4) 0.004(4) -0.029(4)
C53 0.162(5) 0.156(4) 0.126(4) -0.089(4) -0.033(3) -0.039(4)
C55 0.166(5) 0.187(4) 0.133(5) -0.079(4) -0.054(3) -0.038(4)
C54 0.170(5) 0.185(4) 0.119(4) -0.084(4) -0.058(3) -0.032(4)
C59 0.186(5) 0.177(4) 0.137(5) -0.076(4) -0.042(4) -0.033(4)
C58 0.180(5) 0.182(4) 0.147(5) -0.079(4) -0.037(4) -0.022(4)
C57 0.179(5) 0.204(4) 0.148(5) -0.056(4) -0.062(4) -0.035(4)
C56 0.172(5) 0.204(4) 0.132(4) -0.081(4) -0.063(3) -0.044(4)
C60 0.048(4) 0.085(5) 0.093(5) -0.017(4) -0.003(4) -0.002(4)
C61 0.044(4) 0.081(4) 0.090(5) -0.025(4) 0.000(4) -0.009(4)
C62 0.051(4) 0.087(5) 0.101(5) -0.021(4) -0.004(4) 0.001(4)
C63 0.050(4) 0.090(5) 0.105(5) -0.019(4) -0.004(4) -0.013(4)
C64 0.051(4) 0.082(4) 0.097(5) -0.027(4) 0.001(4) -0.012(4)
C65 0.047(4) 0.075(4) 0.086(5) -0.032(4) -0.004(4) -0.011(4)
C66 0.041(4) 0.078(4) 0.085(5) -0.025(4) -0.005(4) -0.009(4)
C67 0.075(7) 0.066(6) 0.094(7) -0.036(6) -0.008(6) -0.022(5)

loop_
_atom_type_symbol
_atom_type_description
_atom_type_scat_dispersion_real
_atom_type_scat_dispersion_imag
_atom_type_scat_source
C C 0.0033 0.0016 'International Tables Vol C Tables 4.2.6.8 and 6.1.1.4'
H H 0.0000 0.0000 'International Tables Vol C Tables 4.2.6.8 and 6.1.1.4'
Cl Cl 0.1484 0.1585 'International Tables Vol C Tables 4.2.6.8 and 6.1.1.4'
Dy Dy -0.1892 4.4098 'International Tables Vol C Tables 4.2.6.8 and 6.1.1.4'
N N 0.0061 0.0033 'International Tables Vol C Tables 4.2.6.8 and 6.1.1.4'
O O 0.0106 0.0060 'International Tables Vol C Tables 4.2.6.8 and 6.1.1.4'

loop_
_geom_angle_atom_site_label_1
_geom_angle_atom_site_label_2
_geom_angle_atom_site_label_3
_geom_angle
_geom_angle_site_symmetry_1
_geom_angle_site_symmetry_3
_geom_angle_publ_flag
O2 Dy1 O7 83.1(2) . . ?
O2 Dy1 O20 66.19(19) . . ?
O2 Dy1 N1 69.2(2) . . ?
O2 Dy1 N2 141.1(3) . . ?
O3 Dy1 O2 116.2(2) . . ?
O3 Dy1 O6 87.9(2) . . ?
O3 Dy1 O7 143.2(3) . . ?
O3 Dy1 O13 72.7(3) . . ?
O3 Dy1 O20 146.4(2) . . ?
O3 Dy1 N1 74.4(3) . . ?
O3 Dy1 N2 74.9(3) . . ?
O6 Dy1 O2 144.0(2) . . ?
O6 Dy1 O7 93.0(2) . . ?
O6 Dy1 O13 84.8(2) . . ?
O6 Dy1 O20 78.9(2) . . ?
O6 Dy1 N1 146.4(2) . . ?
O6 Dy1 N2 68.2(2) . . ?
O7 Dy1 O20 68.9(2) . . ?
O7 Dy1 N1 85.3(2) . . ?
O7 Dy1 N2 71.5(2) . . ?
O13 Dy1 O2 78.1(2) . . ?
O13 Dy1 O7 144.0(2) . . ?
O13 Dy1 O20 75.4(2) . . ?
O13 Dy1 N1 115.5(2) . . ?
O13 Dy1 N2 138.2(3) . . ?
O20 Dy1 N1 130.3(2) . . ?
O20 Dy1 N2 126.2(2) . . ?
N1 Dy1 N2 79.5(3) . . ?
O7 Dy2 O8 63.7(2) . . ?
O7 Dy2 O22 135.74(19) . . ?
O7 Dy2 N3 88.4(2) . . ?
O10 Dy2 O7 95.0(2) . . ?
O10 Dy2 O8 136.1(2) . . ?
O10 Dy2 O20 79.27(19) . . ?
O10 Dy2 O22 90.80(19) . . ?
O10 Dy2 N3 70.3(2) . . ?
O11 Dy2 O7 146.9(2) . . ?
O11 Dy2 O8 84.0(2) . . ?
O11 Dy2 O10 104.2(2) . . ?
O11 Dy2 O20 139.7(2) . . ?
O11 Dy2 O22 71.5(2) . . ?
O11 Dy2 N3 73.6(2) . . ?
O20 Dy2 O7 69.8(2) . . ?
O20 Dy2 O8 121.65(19) . . ?
O20 Dy2 O22 68.30(18) . . ?
O20 Dy2 N3 140.8(2) . . ?
O21 Dy2 O7 98.2(2) . . ?
O21 Dy2 O8 72.3(2) . . ?
O21 Dy2 O10 151.5(2) . . ?
O21 Dy2 O11 77.3(2) . . ?
O21 Dy2 O20 81.86(19) . . ?
O21 Dy2 O22 62.34(19) . . ?
O21 Dy2 N3 134.9(2) . . ?
O22 Dy2 O8 131.8(2) . . ?
O22 Dy2 N3 134.3(2) . . ?
N3 Dy2 O8 71.1(2) . . ?
O5 Dy3 O11 107.4(2) 2_776 . ?
O5 Dy3 O12 77.8(3) 2_776 . ?
O5 Dy3 O17 71.8(3) 2_776 . ?
O5 Dy3 O18 91.8(2) 2_776 . ?
O5 Dy3 O21 139.8(2) 2_776 . ?
O11 Dy3 O12 63.6(2) . . ?
O11 Dy3 O17 145.1(2) . . ?
O11 Dy3 O21 72.78(19) . . ?
O15 Dy3 O5 140.4(2) . 2_776 ?
O15 Dy3 O11 86.9(2) . . ?
O15 Dy3 O12 76.1(2) . . ?
O15 Dy3 O17 75.8(2) . . ?
O15 Dy3 O18 100.1(2) . . ?
O15 Dy3 O21 79.4(2) . . ?
O15 Dy3 O22 140.2(2) . . ?
O17 Dy3 O12 82.8(2) . . ?
O17 Dy3 O21 131.1(2) . . ?
O18 Dy3 O11 140.4(2) . . ?
O18 Dy3 O12 156.0(2) . . ?
O18 Dy3 O17 73.4(2) . . ?
O18 Dy3 O21 70.4(2) . . ?
O21 Dy3 O12 130.5(2) . . ?
O22 Dy3 O5 79.1(2) . 2_776 ?
O22 Dy3 O11 72.3(2) . . ?
O22 Dy3 O12 120.2(2) . . ?
O22 Dy3 O17 138.0(2) . . ?
O22 Dy3 O18 78.1(2) . . ?
O22 Dy3 O21 62.35(19) . . ?
O2 Dy4 O1 48.9(2) . . ?
O2 Dy4 O19 102.7(2) . . ?
O2 Dy4 O22 120.51(19) . . ?
O9 Dy4 O1 143.2(2) 2_776 . ?
O9 Dy4 O2 149.5(2) 2_776 . ?
O9 Dy4 O14 73.6(2) 2_776 . ?
O9 Dy4 O18 75.1(2) 2_776 . ?
O9 Dy4 O19 75.9(2) 2_776 . ?
O9 Dy4 O20 106.1(2) 2_776 . ?
O9 Dy4 O21 129.65(19) 2_776 . ?
O9 Dy4 O22 75.35(19) 2_776 . ?
O14 Dy4 O1 99.6(2) . . ?
O14 Dy4 O2 76.6(2) . . ?
O14 Dy4 O18 133.5(2) . . ?
O14 Dy4 O19 75.6(2) . . ?
O14 Dy4 O20 84.1(2) . . ?
O14 Dy4 O21 154.2(2) . . ?
O14 Dy4 O22 128.6(2) . . ?
O18 Dy4 O1 85.8(2) . . ?
O18 Dy4 O2 132.4(2) . . ?
O18 Dy4 O19 63.9(2) . . ?
O18 Dy4 O22 73.37(19) . . ?
O19 Dy4 O1 67.5(2) . . ?
O20 Dy4 O1 109.1(2) . . ?
O20 Dy4 O2 64.27(19) . . ?
O20 Dy4 O18 137.86(19) . . ?
O20 Dy4 O19 158.20(18) . . ?
O20 Dy4 O22 66.64(18) . . ?
O21 Dy4 O1 68.65(19) . . ?
O21 Dy4 O2 78.7(2) . . ?
O21 Dy4 O18 70.3(2) . . ?
O21 Dy4 O19 117.2(2) . . ?
O21 Dy4 O20 78.8(2) . . ?
O21 Dy4 O22 60.54(18) . . ?
O22 Dy4 O1 128.94(19) . . ?
O22 Dy4 O19 133.17(19) . . ?
C1 O1 Dy4 87.7(6) . . ?
Dy1 O2 Dy4 111.5(2) . . ?
C1 O2 Dy1 142.4(7) . . ?
C1 O2 Dy4 98.8(6) . . ?
C14 O3 Dy1 139.5(8) . . ?
C13 O4 C15 116.4(11) . . ?
C16 O5 Dy3 144.9(6) . 2_776 ?
C16 O6 Dy1 132.6(6) . . ?
Dy2 O7 Dy1 110.3(2) . . ?
C29 O7 Dy1 127.1(6) . . ?
C29 O7 Dy2 121.5(6) . . ?
C28 O8 Dy2 113.3(6) . . ?
C30 O8 Dy2 125.4(6) . . ?
C30 O8 C28 118.5(8) . . ?
C31 O9 Dy4 122.5(6) . 2_776 ?
C31 O10 Dy2 130.3(6) . . ?
Dy2 O11 Dy3 97.1(2) . . ?
C44 O11 Dy2 138.5(6) . . ?
C44 O11 Dy3 123.0(6) . . ?
C43 O12 Dy3 117.5(6) . . ?
C43 O12 C45 120.2(9) . . ?
C45 O12 Dy3 121.6(7) . . ?
C46 O13 Dy1 143.6(7) . . ?
C46 O14 Dy4 134.0(7) . . ?
C53 O15 Dy3 140.9(10) . . ?
C60 O17 Dy3 133.5(7) . . ?
Dy3 O18 Dy4 98.3(2) . . ?
C66 O18 Dy3 137.7(6) . . ?
C66 O18 Dy4 123.9(6) . . ?
C65 O19 Dy4 118.9(6) . . ?
C65 O19 C67 116.5(8) . . ?
C67 O19 Dy4 123.1(6) . . ?
Dy1 O20 Dy4 113.8(2) . . ?
Dy1 O20 H20 111.7 . . ?
Dy2 O20 Dy1 110.9(2) . . ?
Dy2 O20 Dy4 96.3(2) . . ?
Dy2 O20 H20 111.7 . . ?
Dy4 O20 H20 111.7 . . ?
Dy2 O21 Dy3 96.60(19) . . ?
Dy2 O21 Dy4 97.7(2) . . ?
Dy2 O21 H21 120.3 . . ?
Dy3 O21 H21 120.3 . . ?
Dy4 O21 Dy3 96.1(2) . . ?
Dy4 O21 H21 120.3 . . ?
Dy2 O22 Dy4 91.59(17) . . ?
Dy2 O22 H22 121.4 . . ?
Dy3 O22 Dy2 96.8(2) . . ?
Dy3 O22 Dy4 97.45(19) . . ?
Dy3 O22 H22 121.4 . . ?
Dy4 O22 H22 121.4 . . ?
C7 N1 Dy1 120.5(6) . . ?
C8 N1 Dy1 125.9(8) . . ?
C8 N1 C7 113.6(9) . . ?
C22 N2 Dy1 118.9(7) . . ?
C23 N2 Dy1 125.3(8) . . ?
C23 N2 C22 115.1(10) . . ?
C37 N3 Dy2 112.4(5) . . ?
C38 N3 Dy2 130.1(7) . . ?
C38 N3 C37 117.1(8) . . ?
H4A N4 H4B 120.0 . . ?
C48 N4 H4A 120.0 . . ?
C48 N4 H4B 120.0 . . ?
H5A N5 H5B 120.0 . . ?
C55 N5 H5A 120.0 . . ?
C55 N5 H5B 120.0 . . ?
O1 C1 O2 119.0(9) . . ?
O1 C1 C2 123.5(10) . . ?
O2 C1 C2 117.3(10) . . ?
C3 C2 C1 116.4(10) . . ?
C7 C2 C1 127.3(11) . . ?
C7 C2 C3 116.3(10) . . ?
C2 C3 H3 119.6 . . ?
C4 C3 C2 120.8(12) . . ?
C4 C3 H3 119.6 . . ?
C3 C4 Cl1 118.1(10) . . ?
C5 C4 Cl1 120.9(10) . . ?
C5 C4 C3 121.0(12) . . ?
C4 C5 H5 120.1 . . ?
C4 C5 C6 119.8(12) . . ?
C6 C5 H5 120.1 . . ?
C5 C6 H6 120.1 . . ?
C7 C6 C5 119.8(12) . . ?
C7 C6 H6 120.1 . . ?
C2 C7 N1 120.3(10) . . ?
C6 C7 N1 117.4(11) . . ?
C6 C7 C2 122.3(11) . . ?
N1 C8 H8 115.7 . . ?
N1 C8 C9 128.6(11) . . ?
C9 C8 H8 115.7 . . ?
C8 C9 C10 114.2(12) . . ?
C14 C9 C8 125.7(10) . . ?
C14 C9 C10 120.1(12) . . ?
C9 C10 H10 121.0 . . ?
C11 C10 C9 118.0(13) . . ?
C11 C10 H10 121.0 . . ?
C10 C11 H11 117.3 . . ?
C12 C11 C10 125.3(12) . . ?
C12 C11 H11 117.3 . . ?
C11 C12 H12 121.7 . . ?
C11 C12 C13 116.6(13) . . ?
C13 C12 H12 121.7 . . ?
O4 C13 C12 123.0(12) . . ?
O4 C13 C14 115.5(10) . . ?
C14 C13 C12 121.5(13) . . ?
O3 C14 C9 122.8(11) . . ?
O3 C14 C13 118.9(12) . . ?
C9 C14 C13 118.3(10) . . ?
O4 C15 H15A 112.2 . . ?
O4 C15 H15B 109.4 . . ?
O4 C15 H15C 106.7 . . ?
H15A C15 H15B 109.5 . . ?
H15A C15 H15C 109.5 . . ?
H15B C15 H15C 109.4 . . ?
O5 C16 C17 116.4(9) . . ?
O6 C16 O5 122.3(9) . . ?
O6 C16 C17 121.4(10) . . ?
C18 C17 C16 117.5(11) . . ?
C18 C17 C22 118.2(10) . . ?
C22 C17 C16 124.3(10) . . ?
C17 C18 H18 119.2 . . ?
C19 C18 C17 121.5(12) . . ?
C19 C18 H18 119.2 . . ?
C18 C19 Cl2 119.5(11) . . ?
C18 C19 C20 120.7(12) . . ?
C20 C19 Cl2 119.8(9) . . ?
C19 C20 H20A 120.9 . . ?
C19 C20 C21 118.3(11) . . ?
C21 C20 H20A 120.9 . . ?
C20 C21 H21A 118.2 . . ?
C22 C21 C20 123.6(12) . . ?
C22 C21 H21A 118.2 . . ?
N2 C22 C17 119.8(9) . . ?
C21 C22 N2 122.9(11) . . ?
C21 C22 C17 117.3(11) . . ?
N2 C23 H23 116.3 . . ?
N2 C23 C24 127.5(11) . . ?
C24 C23 H23 116.3 . . ?
C23 C24 C25 117.4(11) . . ?
C29 C24 C23 125.0(10) . . ?
C29 C24 C25 117.5(11) . . ?
C24 C25 H25 119.6 . . ?
C26 C25 C24 120.8(11) . . ?
C26 C25 H25 119.6 . . ?
C25 C26 H26 119.9 . . ?
C27 C26 C25 120.2(12) . . ?
C27 C26 H26 119.9 . . ?
C26 C27 H27 120.5 . . ?
C26 C27 C28 119.1(12) . . ?
C28 C27 H27 120.5 . . ?
C27 C28 O8 122.6(11) . . ?
C29 C28 O8 114.7(9) . . ?
C29 C28 C27 122.6(11) . . ?
O7 C29 C24 122.5(10) . . ?
O7 C29 C28 117.6(9) . . ?
C24 C29 C28 119.8(10) . . ?
O8 C30 H30A 109.5 . . ?
O8 C30 H30B 109.5 . . ?
O8 C30 H30C 109.5 . . ?
H30A C30 H30B 109.5 . . ?
H30A C30 H30C 109.5 . . ?
H30B C30 H30C 109.5 . . ?
O9 C31 O10 123.3(8) . . ?
O9 C31 C32 116.2(9) . . ?
O10 C31 C32 120.5(8) . . ?
C33 C32 C31 117.1(9) . . ?
C33 C32 C37 118.5(9) . . ?
C37 C32 C31 124.3(10) . . ?
C32 C33 H33 121.0 . . ?
C32 C33 C34 118.0(10) . . ?
C34 C33 H33 121.0 . . ?
C33 C34 Cl3 116.9(9) . . ?
C35 C34 Cl3 119.7(9) . . ?
C35 C34 C33 123.3(11) . . ?
C34 C35 H35 121.1 . . ?
C36 C35 C34 117.7(11) . . ?
C36 C35 H35 121.1 . . ?
C35 C36 H36 119.4 . . ?
C35 C36 C37 121.3(11) . . ?
C37 C36 H36 119.4 . . ?
C32 C37 N3 117.5(9) . . ?
C36 C37 N3 121.5(10) . . ?
C36 C37 C32 120.9(10) . . ?
N3 C38 H38 116.3 . . ?
N3 C38 C39 127.4(10) . . ?
C39 C38 H38 116.3 . . ?
C40 C39 C38 116.1(10) . . ?
C44 C39 C38 125.1(9) . . ?
C44 C39 C40 118.1(10) . . ?
C39 C40 H40 120.2 . . ?
C41 C40 C39 119.6(11) . . ?
C41 C40 H40 120.2 . . ?
C40 C41 H41 118.6 . . ?
C40 C41 C42 122.8(10) . . ?
C42 C41 H41 118.6 . . ?
C41 C42 H42 120.9 . . ?
C43 C42 C41 118.2(12) . . ?
C43 C42 H42 120.9 . . ?
O12 C43 C44 114.2(9) . . ?
C42 C43 O12 125.2(11) . . ?
C42 C43 C44 120.3(12) . . ?
O11 C44 C39 123.0(9) . . ?
O11 C44 C43 116.0(10) . . ?
C39 C44 C43 120.8(9) . . ?
O12 C45 H45A 109.5 . . ?
O12 C45 H45B 109.5 . . ?
O12 C45 H45C 109.5 . . ?
H45A C45 H45B 109.5 . . ?
H45A C45 H45C 109.5 . . ?
H45B C45 H45C 109.5 . . ?
O13 C46 O14 124.3(10) . . ?
O13 C46 C47 116.8(11) . . ?
O14 C46 C47 118.9(12) . . ?
C48 C47 C46 123.5(13) . . ?
C52 C47 C46 117.4(12) . . ?
C52 C47 C48 119.1(12) . . ?
N4 C48 C47 122.7(12) . . ?
C49 C48 N4 114.7(13) . . ?
C49 C48 C47 122.6(15) . . ?
C48 C49 H49 121.6 . . ?
C50 C49 C48 116.8(14) . . ?
C50 C49 H49 121.6 . . ?
C49 C50 H50 117.9 . . ?
C49 C50 C51 124.1(13) . . ?
C51 C50 H50 117.9 . . ?
C50 C51 Cl4 122.4(11) . . ?
C52 C51 Cl4 119.6(11) . . ?
C52 C51 C50 117.9(14) . . ?
C47 C52 C51 119.4(13) . . ?
C47 C52 H52 120.3 . . ?
C51 C52 H52 120.3 . . ?
O15 C53 C54 124.6(15) . . ?
O16 C53 O15 124.7(15) . . ?
O16 C53 C54 110.3(13) . . ?
N5 C55 C54 127.7(12) . . ?
N5 C55 C56 112.3(12) . . ?
C54 C55 C56 120.0 . . ?
C55 C54 C53 128.5(11) . . ?
C59 C54 C53 110.7(11) . . ?
C59 C54 C55 120.0 . . ?
C54 C59 H59 120.0 . . ?
C54 C59 C58 120.0 . . ?
C58 C59 H59 120.0 . . ?
C59 C58 Cl5 120.6(9) . . ?
C59 C58 C57 120.0 . . ?
C57 C58 Cl5 116.4(10) . . ?
C58 C57 H57 120.0 . . ?
C56 C57 C58 120.0 . . ?
C56 C57 H57 120.0 . . ?
C55 C56 H56 120.0 . . ?
C57 C56 C55 120.0 . . ?
C57 C56 H56 120.0 . . ?
O17 C60 H60 116.1 . . ?
O17 C60 C61 127.9(10) . . ?
C61 C60 H60 116.1 . . ?
C62 C61 C60 116.6(10) . . ?
C62 C61 C66 120.5(11) . . ?
C66 C61 C60 122.8(10) . . ?
C61 C62 H62 118.7 . . ?
C61 C62 C63 122.5(11) . . ?
C63 C62 H62 118.7 . . ?
C62 C63 H63 121.1 . . ?
C62 C63 C64 117.8(11) . . ?
C64 C63 H63 121.1 . . ?
C63 C64 H64 119.5 . . ?
C65 C64 C63 121.1(11) . . ?
C65 C64 H64 119.5 . . ?
O19 C65 C64 124.8(10) . . ?
O19 C65 C66 114.8(9) . . ?
C64 C65 C66 120.3(10) . . ?
O18 C66 C61 124.1(10) . . ?
O18 C66 C65 118.3(9) . . ?
C61 C66 C65 117.5(10) . . ?
O19 C67 H67A 109.5 . . ?
O19 C67 H67B 109.5 . . ?
O19 C67 H67C 109.5 . . ?
H67A C67 H67B 109.5 . . ?
H67A C67 H67C 109.5 . . ?
H67B C67 H67C 109.5 . . ?

loop_
_geom_bond_atom_site_label_1
_geom_bond_atom_site_label_2
_geom_bond_distance
_geom_bond_site_symmetry_2
_geom_bond_publ_flag
Dy1 O2 2.357(6) . ?
Dy1 O3 2.227(6) . ?
Dy1 O6 2.330(6) . ?
Dy1 O7 2.359(6) . ?
Dy1 O13 2.334(7) . ?
Dy1 O20 2.362(5) . ?
Dy1 N1 2.543(8) . ?
Dy1 N2 2.543(9) . ?
Dy2 O7 2.344(6) . ?
Dy2 O8 2.583(6) . ?
Dy2 O10 2.301(6) . ?
Dy2 O11 2.301(6) . ?
Dy2 O20 2.325(5) . ?
Dy2 O21 2.288(6) . ?
Dy2 O22 2.427(6) . ?
Dy2 N3 2.497(7) . ?
Dy3 O5 2.305(7) 2_776 ?
Dy3 O11 2.400(6) . ?
Dy3 O12 2.508(7) . ?
Dy3 O15 2.247(6) . ?
Dy3 O17 2.416(7) . ?
Dy3 O18 2.331(6) . ?
Dy3 O21 2.430(6) . ?
Dy3 O22 2.284(5) . ?
Dy4 O1 2.715(7) . ?
Dy4 O2 2.456(6) . ?
Dy4 O9 2.336(6) 2_776 ?
Dy4 O14 2.345(6) . ?
Dy4 O18 2.394(6) . ?
Dy4 O19 2.543(6) . ?
Dy4 O20 2.387(6) . ?
Dy4 O21 2.375(6) . ?
Dy4 O22 2.470(5) . ?
Cl1 C4 1.727(12) . ?
Cl2 C19 1.750(13) . ?
Cl3 C34 1.776(12) . ?
Cl4 C51 1.790(15) . ?
Cl5 C58 1.840(13) . ?
O1 C1 1.227(12) . ?
O2 C1 1.273(11) . ?
O3 C14 1.298(12) . ?
O4 C13 1.352(15) . ?
O4 C15 1.428(15) . ?
O5 C16 1.283(12) . ?
O6 C16 1.253(11) . ?
O7 C29 1.374(11) . ?
O8 C28 1.419(12) . ?
O8 C30 1.412(12) . ?
O9 C31 1.255(10) . ?
O10 C31 1.273(10) . ?
O11 C44 1.353(10) . ?
O12 C43 1.384(14) . ?
O12 C45 1.437(14) . ?
O13 C46 1.239(13) . ?
O14 C46 1.270(13) . ?
O15 C53 1.264(15) . ?
O16 C53 1.240(18) . ?
O17 C60 1.250(12) . ?
O18 C66 1.309(11) . ?
O19 C65 1.345(12) . ?
O19 C67 1.447(11) . ?
O20 H20 0.9800 . ?
O21 H21 0.9800 . ?
O22 H22 0.9800 . ?
N1 C7 1.459(14) . ?
N1 C8 1.279(12) . ?
N2 C22 1.400(13) . ?
N2 C23 1.295(13) . ?
N3 C37 1.461(13) . ?
N3 C38 1.299(11) . ?
N4 H4A 0.8600 . ?
N4 H4B 0.8600 . ?
N4 C48 1.379(17) . ?
N5 H5A 0.8600 . ?
N5 H5B 0.8600 . ?
N5 C55 1.294(17) . ?
C1 C2 1.476(14) . ?
C2 C3 1.422(15) . ?
C2 C7 1.403(15) . ?
C3 H3 0.9300 . ?
C3 C4 1.394(15) . ?
C4 C5 1.361(16) . ?
C5 H5 0.9300 . ?
C5 C6 1.395(15) . ?
C6 H6 0.9300 . ?
C6 C7 1.380(15) . ?
C8 H8 0.9300 . ?
C8 C9 1.427(15) . ?
C9 C10 1.433(14) . ?
C9 C14 1.382(16) . ?
C10 H10 0.9300 . ?
C10 C11 1.359(17) . ?
C11 H11 0.9300 . ?
C11 C12 1.335(18) . ?
C12 H12 0.9300 . ?
C12 C13 1.431(15) . ?
C13 C14 1.408(16) . ?
C15 H15A 0.9598 . ?
C15 H15B 0.9603 . ?
C15 H15C 0.9602 . ?
C16 C17 1.506(14) . ?
C17 C18 1.402(15) . ?
C17 C22 1.430(16) . ?
C18 H18 0.9300 . ?
C18 C19 1.349(15) . ?
C19 C20 1.368(17) . ?
C20 H20A 0.9300 . ?
C20 C21 1.390(15) . ?
C21 H21A 0.9300 . ?
C21 C22 1.352(14) . ?
C23 H23 0.9300 . ?
C23 C24 1.430(15) . ?
C24 C25 1.435(15) . ?
C24 C29 1.374(14) . ?
C25 H25 0.9300 . ?
C25 C26 1.388(15) . ?
C26 H26 0.9300 . ?
C26 C27 1.351(15) . ?
C27 H27 0.9300 . ?
C27 C28 1.380(14) . ?
C28 C29 1.375(14) . ?
C30 H30A 0.9600 . ?
C30 H30B 0.9600 . ?
C30 H30C 0.9600 . ?
C31 C32 1.494(13) . ?
C32 C33 1.394(13) . ?
C32 C37 1.404(14) . ?
C33 H33 0.9300 . ?
C33 C34 1.403(14) . ?
C34 C35 1.371(15) . ?
C35 H35 0.9300 . ?
C35 C36 1.369(14) . ?
C36 H36 0.9300 . ?
C36 C37 1.381(13) . ?
C38 H38 0.9300 . ?
C38 C39 1.419(15) . ?
C39 C40 1.417(13) . ?
C39 C44 1.393(15) . ?
C40 H40 0.9300 . ?
C40 C41 1.370(16) . ?
C41 H41 0.9300 . ?
C41 C42 1.394(16) . ?
C42 H42 0.9300 . ?
C42 C43 1.376(14) . ?
C43 C44 1.418(15) . ?
C45 H45A 0.9600 . ?
C45 H45B 0.9600 . ?
C45 H45C 0.9600 . ?
C46 C47 1.469(15) . ?
C47 C48 1.405(17) . ?
C47 C52 1.388(17) . ?
C48 C49 1.373(16) . ?
C49 H49 0.9300 . ?
C49 C50 1.341(19) . ?
C50 H50 0.9300 . ?
C50 C51 1.413(18) . ?
C51 C52 1.391(16) . ?
C52 H52 0.9300 . ?
C53 C54 1.444(17) . ?
C55 C54 1.3900 . ?
C55 C56 1.3900 . ?
C54 C59 1.3900 . ?
C59 H59 0.9300 . ?
C59 C58 1.3900 . ?
C58 C57 1.3900 . ?
C57 H57 0.9300 . ?
C57 C56 1.3900 . ?
C56 H56 0.9300 . ?
C60 H60 0.9300 . ?
C60 C61 1.439(15) . ?
C61 C62 1.370(15) . ?
C61 C66 1.412(14) . ?
C62 H62 0.9300 . ?
C62 C63 1.376(15) . ?
C63 H63 0.9300 . ?
C63 C64 1.417(15) . ?
C64 H64 0.9300 . ?
C64 C65 1.374(14) . ?
C65 C66 1.429(14) . ?
C67 H67A 0.9600 . ?
C67 H67B 0.9600 . ?
C67 H67C 0.9600 . ?

loop_
_geom_torsion_atom_site_label_1
_geom_torsion_atom_site_label_2
_geom_torsion_atom_site_label_3
_geom_torsion_atom_site_label_4
_geom_torsion
_geom_torsion_site_symmetry_1
_geom_torsion_site_symmetry_2
_geom_torsion_site_symmetry_3
_geom_torsion_site_symmetry_4
_geom_torsion_publ_flag
Dy1 O2 C1 O1 -169.5(6) . . . . ?
Dy1 O2 C1 C2 6.7(15) . . . . ?
Dy1 O3 C14 C9 -20.8(18) . . . . ?
Dy1 O3 C14 C13 158.7(9) . . . . ?
Dy1 O6 C16 O5 -144.8(8) . . . . ?
Dy1 O6 C16 C17 35.7(16) . . . . ?
Dy1 O7 C29 C24 -42.9(13) . . . . ?
Dy1 O7 C29 C28 140.3(7) . . . . ?
Dy1 O13 C46 O14 -15(2) . . . . ?
Dy1 O13 C46 C47 164.9(8) . . . . ?
Dy1 N1 C7 C2 -47.4(12) . . . . ?
Dy1 N1 C7 C6 134.0(8) . . . . ?
Dy1 N1 C8 C9 -3.2(17) . . . . ?
Dy1 N2 C22 C17 -49.8(12) . . . . ?
Dy1 N2 C22 C21 128.1(10) . . . . ?
Dy1 N2 C23 C24 12.4(15) . . . . ?
Dy2 O7 C29 C24 150.3(8) . . . . ?
Dy2 O7 C29 C28 -26.5(12) . . . . ?
Dy2 O8 C28 C27 -158.1(9) . . . . ?
Dy2 O8 C28 C29 20.7(10) . . . . ?
Dy2 O10 C31 O9 -168.3(5) . . . . ?
Dy2 O10 C31 C32 11.0(11) . . . . ?
Dy2 O11 C44 C39 -0.5(16) . . . . ?
Dy2 O11 C44 C43 173.8(7) . . . . ?
Dy2 N3 C37 C32 -51.9(10) . . . . ?
Dy2 N3 C37 C36 125.5(8) . . . . ?
Dy2 N3 C38 C39 5.9(17) . . . . ?
Dy3 O5 C16 O6 -3(2) 2_776 . . . ?
Dy3 O5 C16 C17 176.6(8) 2_776 . . . ?
Dy3 O11 C44 C39 -163.5(8) . . . . ?
Dy3 O11 C44 C43 10.8(12) . . . . ?
Dy3 O12 C43 C42 161.3(10) . . . . ?
Dy3 O12 C43 C44 -24.2(13) . . . . ?
Dy3 O15 C53 O16 -47(3) . . . . ?
Dy3 O15 C53 C54 139.9(13) . . . . ?
Dy3 O17 C60 C61 -4(2) . . . . ?
Dy3 O18 C66 C61 -6(2) . . . . ?
Dy3 O18 C66 C65 169.9(7) . . . . ?
Dy4 O1 C1 O2 22.7(9) . . . . ?
Dy4 O1 C1 C2 -153.3(9) . . . . ?
Dy4 O2 C1 O1 -25.5(10) . . . . ?
Dy4 O2 C1 C2 150.7(8) . . . . ?
Dy4 O9 C31 O10 -11.4(11) 2_776 . . . ?
Dy4 O9 C31 C32 169.3(5) 2_776 . . . ?
Dy4 O14 C46 O13 -9.8(18) . . . . ?
Dy4 O14 C46 C47 170.3(7) . . . . ?
Dy4 O18 C66 C61 178.8(9) . . . . ?
Dy4 O18 C66 C65 -5.5(15) . . . . ?
Dy4 O19 C65 C64 -177.9(10) . . . . ?
Dy4 O19 C65 C66 -1.7(13) . . . . ?
Cl1 C4 C5 C6 179.7(9) . . . . ?
Cl2 C19 C20 C21 -178.1(9) . . . . ?
Cl3 C34 C35 C36 177.8(8) . . . . ?
Cl4 C51 C52 C47 175.6(10) . . . . ?
Cl5 C58 C57 C56 -160.7(12) . . . . ?
O1 C1 C2 C3 20.5(15) . . . . ?
O1 C1 C2 C7 -162.9(10) . . . . ?
O2 C1 C2 C3 -155.5(9) . . . . ?
O2 C1 C2 C7 21.1(16) . . . . ?
O4 C13 C14 O3 1.7(18) . . . . ?
O4 C13 C14 C9 -178.7(11) . . . . ?
O5 C16 C17 C18 8.8(16) . . . . ?
O5 C16 C17 C22 -173.5(11) . . . . ?
O6 C16 C17 C18 -171.7(10) . . . . ?
O6 C16 C17 C22 6.0(18) . . . . ?
O8 C28 C29 O7 1.0(13) . . . . ?
O8 C28 C29 C24 -175.9(9) . . . . ?
O9 C31 C32 C33 31.8(11) . . . . ?
O9 C31 C32 C37 -145.8(9) . . . . ?
O10 C31 C32 C33 -147.5(8) . . . . ?
O10 C31 C32 C37 34.9(13) . . . . ?
O12 C43 C44 O11 9.6(15) . . . . ?
O12 C43 C44 C39 -176.0(10) . . . . ?
O13 C46 C47 C48 -18.5(18) . . . . ?
O13 C46 C47 C52 162.5(11) . . . . ?
O14 C46 C47 C48 161.4(12) . . . . ?
O14 C46 C47 C52 -17.6(17) . . . . ?
O15 C53 C54 C55 179.7(13) . . . . ?
O15 C53 C54 C59 -11(2) . . . . ?
O16 C53 C54 C55 6(2) . . . . ?
O16 C53 C54 C59 174.6(13) . . . . ?
O17 C60 C61 C62 -175.5(14) . . . . ?
O17 C60 C61 C66 8(2) . . . . ?
O19 C65 C66 O18 4.5(17) . . . . ?
O19 C65 C66 C61 -179.6(11) . . . . ?
N1 C8 C9 C10 -172.0(11) . . . . ?
N1 C8 C9 C14 11(2) . . . . ?
N2 C23 C24 C25 -167.0(10) . . . . ?
N2 C23 C24 C29 16.7(18) . . . . ?
N3 C38 C39 C40 -178.0(11) . . . . ?
N3 C38 C39 C44 11(2) . . . . ?
N4 C48 C49 C50 178.0(14) . . . . ?
N5 C55 C54 C53 -14(2) . . . . ?
N5 C55 C54 C59 178.1(18) . . . . ?
N5 C55 C56 C57 -178.4(16) . . . . ?
C1 C2 C3 C4 175.7(10) . . . . ?
C1 C2 C7 N1 3.9(16) . . . . ?
C1 C2 C7 C6 -177.5(10) . . . . ?
C2 C3 C4 Cl1 -178.4(8) . . . . ?
C2 C3 C4 C5 2.4(17) . . . . ?
C3 C2 C7 N1 -179.5(9) . . . . ?
C3 C2 C7 C6 -1.0(16) . . . . ?
C3 C4 C5 C6 -1.2(18) . . . . ?
C4 C5 C6 C7 -1.1(17) . . . . ?
C5 C6 C7 N1 -179.3(9) . . . . ?
C5 C6 C7 C2 2.2(17) . . . . ?
C7 N1 C8 C9 176.2(11) . . . . ?
C7 C2 C3 C4 -1.3(16) . . . . ?
C8 N1 C7 C2 133.2(11) . . . . ?
C8 N1 C7 C6 -45.4(14) . . . . ?
C8 C9 C10 C11 178.5(11) . . . . ?
C8 C9 C14 O3 0(2) . . . . ?
C8 C9 C14 C13 -179.9(11) . . . . ?
C9 C10 C11 C12 2(2) . . . . ?
C10 C9 C14 O3 -177.4(10) . . . . ?
C10 C9 C14 C13 3.1(18) . . . . ?
C10 C11 C12 C13 1(2) . . . . ?
C11 C12 C13 O4 176.8(13) . . . . ?
C11 C12 C13 C14 -1.7(19) . . . . ?
C12 C13 C14 O3 -179.7(11) . . . . ?
C12 C13 C14 C9 -0.2(19) . . . . ?
C14 C9 C10 C11 -4.2(18) . . . . ?
C15 O4 C13 C12 1.7(19) . . . . ?
C15 O4 C13 C14 -179.7(11) . . . . ?
C16 C17 C18 C19 173.0(11) . . . . ?
C16 C17 C22 N2 7.0(18) . . . . ?
C16 C17 C22 C21 -171.0(11) . . . . ?
C17 C18 C19 Cl2 -178.2(9) . . . . ?
C17 C18 C19 C20 -1(2) . . . . ?
C18 C17 C22 N2 -175.3(10) . . . . ?
C18 C17 C22 C21 6.6(17) . . . . ?
C18 C19 C20 C21 4(2) . . . . ?
C19 C20 C21 C22 -2(2) . . . . ?
C20 C21 C22 N2 178.9(11) . . . . ?
C20 C21 C22 C17 -3.1(18) . . . . ?
C22 N2 C23 C24 -177.8(10) . . . . ?
C22 C17 C18 C19 -4.9(18) . . . . ?
C23 N2 C22 C17 139.7(11) . . . . ?
C23 N2 C22 C21 -42.4(15) . . . . ?
C23 C24 C25 C26 -177.3(10) . . . . ?
C23 C24 C29 O7 -2.5(17) . . . . ?
C23 C24 C29 C28 174.2(10) . . . . ?
C24 C25 C26 C27 2.9(18) . . . . ?
C25 C24 C29 O7 -178.8(9) . . . . ?
C25 C24 C29 C28 -2.1(16) . . . . ?
C25 C26 C27 C28 -2.2(18) . . . . ?
C26 C27 C28 O8 178.0(10) . . . . ?
C26 C27 C28 C29 -0.7(17) . . . . ?
C27 C28 C29 O7 179.8(9) . . . . ?
C27 C28 C29 C24 2.9(17) . . . . ?
C29 C24 C25 C26 -0.7(17) . . . . ?
C30 O8 C28 C27 4.1(15) . . . . ?
C30 O8 C28 C29 -177.1(9) . . . . ?
C31 C32 C33 C34 -178.8(8) . . . . ?
C31 C32 C37 N3 -6.8(13) . . . . ?
C31 C32 C37 C36 175.8(9) . . . . ?
C32 C33 C34 Cl3 -177.6(7) . . . . ?
C32 C33 C34 C35 4.0(15) . . . . ?
C33 C32 C37 N3 175.6(8) . . . . ?
C33 C32 C37 C36 -1.8(14) . . . . ?
C33 C34 C35 C36 -3.9(16) . . . . ?
C34 C35 C36 C37 0.8(15) . . . . ?
C35 C36 C37 N3 -175.3(9) . . . . ?
C35 C36 C37 C32 2.0(15) . . . . ?
C37 N3 C38 C39 178.0(11) . . . . ?
C37 C32 C33 C34 -1.0(13) . . . . ?
C38 N3 C37 C32 134.6(9) . . . . ?
C38 N3 C37 C36 -48.0(13) . . . . ?
C38 C39 C40 C41 -172.9(12) . . . . ?
C38 C39 C44 O11 -14.4(18) . . . . ?
C38 C39 C44 C43 171.6(11) . . . . ?
C39 C40 C41 C42 2(2) . . . . ?
C40 C39 C44 O11 175.0(10) . . . . ?
C40 C39 C44 C43 0.9(17) . . . . ?
C40 C41 C42 C43 -2(2) . . . . ?
C41 C42 C43 O12 176.0(12) . . . . ?
C41 C42 C43 C44 2(2) . . . . ?
C42 C43 C44 O11 -175.6(11) . . . . ?
C42 C43 C44 C39 -1.2(18) . . . . ?
C44 C39 C40 C41 -1.4(18) . . . . ?
C45 O12 C43 C42 -8.9(19) . . . . ?
C45 O12 C43 C44 165.6(12) . . . . ?
C46 C47 C48 N4 4(2) . . . . ?
C46 C47 C48 C49 -177.5(13) . . . . ?
C46 C47 C52 C51 178.4(11) . . . . ?
C47 C48 C49 C50 -1(2) . . . . ?
C48 C47 C52 C51 -1(2) . . . . ?
C48 C49 C50 C51 -1(2) . . . . ?
C49 C50 C51 Cl4 -174.4(13) . . . . ?
C49 C50 C51 C52 2(2) . . . . ?
C50 C51 C52 C47 -1(2) . . . . ?
C52 C47 C48 N4 -177.0(13) . . . . ?
C52 C47 C48 C49 2(2) . . . . ?
C53 C54 C59 C58 -170.1(14) . . . . ?
C55 C54 C59 C58 0.0 . . . . ?
C54 C55 C56 C57 0.0 . . . . ?
C54 C59 C58 Cl5 159.9(12) . . . . ?
C54 C59 C58 C57 0.0 . . . . ?
C59 C58 C57 C56 0.0 . . . . ?
C58 C57 C56 C55 0.0 . . . . ?
C56 C55 C54 C53 168.1(17) . . . . ?
C56 C55 C54 C59 0.0 . . . . ?
C60 C61 C62 C63 -178.2(13) . . . . ?
C60 C61 C66 O18 -4(2) . . . . ?
C60 C61 C66 C65 -179.2(12) . . . . ?
C61 C62 C63 C64 -3(2) . . . . ?
C62 C61 C66 O18 -179.9(12) . . . . ?
C62 C61 C66 C65 4(2) . . . . ?
C62 C63 C64 C65 4(2) . . . . ?
C63 C64 C65 O19 175.0(12) . . . . ?
C63 C64 C65 C66 -1(2) . . . . ?
C64 C65 C66 O18 -179.1(11) . . . . ?
C64 C65 C66 C61 -3.2(19) . . . . ?
C66 C61 C62 C63 -2(2) . . . . ?
C67 O19 C65 C64 15.8(17) . . . . ?
C67 O19 C65 C66 -168.0(10) . . . . ?
